data_7234250
loop_
_publ_author_name
'Lifang Zhao'
'Yiliu Lin'
'Tong Liu'
'Hongxiang Li'
'Yu Xiong'
'Wang Zhang Yuan'
'Herman H.-Y. Sung'
'Ian D. Williams'
'Yongming Zhang'
'Ben Zhong Tang'

_publ_section_title
;
 Rational bridging affording luminogen with AIE features and high field
 effect mobility
;
_journal_name_full 'Journal of Materials Chemistry C'
_journal_page_first 4903
_journal_page_last 4909
_journal_paper_doi 10.1039/C5TC00633C
_journal_volume 3
_journal_year 2015
_chemical_formula_moiety 'C74 H56 N4'
_chemical_formula_sum 'C74 H56 N4'
_chemical_formula_weight 1001.23
_chemical_name_common 4TPAE
_chemical_name_systematic 4,4',4'',4'''-(ethene-1,1,2,2-tetrayl)tetrakis(N,N-diphenylaniline)
_space_group_crystal_system triclinic
_space_group_IT_number 2
_space_group_name_Hall '-P 1'
_space_group_name_H-M_alt 'P -1'
_atom_sites_solution_hydrogens geom
_atom_sites_solution_primary direct
_atom_sites_solution_secondary difmap
_cell_angle_alpha 94.179(17)
_cell_angle_beta 95.469(14)
_cell_angle_gamma 108.415(19)
_cell_formula_units_Z 2
_cell_length_a 10.6440(18)
_cell_length_b 14.262(4)
_cell_length_c 18.828(3)
_cell_measurement_reflns_used 697
_cell_measurement_temperature 173
_cell_measurement_theta_max 71.703
_cell_measurement_theta_min 4.2551
_cell_volume 2683.4(10)
_computing_cell_refinement
;
CrysAlisPro, Oxford Diffraction Ltd.,
Version 1.171.33.66 (release 28-04-2010 CrysAlis171 .NET)
(compiled Apr 28 2010,14:27:37)
;
_computing_data_collection
;
CrysAlisPro, Oxford Diffraction Ltd.,
Version 1.171.33.66 (release 28-04-2010 CrysAlis171 .NET)
(compiled Apr 28 2010,14:27:37)
;
_computing_data_reduction
;
CrysAlisPro, Oxford Diffraction Ltd.,
Version 1.171.33.66 (release 28-04-2010 CrysAlis171 .NET)
(compiled Apr 28 2010,14:27:37)
;
_computing_molecular_graphics
;
OLEX2: a complete structure solution, refinement and analysis program. 
Dolomanov et al., J. Appl. Cryst. (2009). 42, 339-341
;
_computing_publication_material
;
OLEX2: a complete structure solution, refinement and analysis program.
Dolomanov et al., J. Appl. Cryst. (2009). 42, 339-341
;
_computing_structure_refinement 'SHELXL-97 (Sheldrick, 1997)'
_computing_structure_solution
;
A short history of SHELX (Sheldrick, 2007)/Bruker
;
_diffrn_ambient_temperature 173.0
_diffrn_detector CCD
_diffrn_detector_area_resol_mean 15.9578
_diffrn_measured_fraction_theta_full 0.922
_diffrn_measured_fraction_theta_max 0.920
_diffrn_measurement_details
;
#__ type_ start__ end____ width___ exp.time_
1 omega   46.00   83.00   1.0000   30.0000
omega____ theta____ kappa____ phi______ frames
-      110.0000  -50.0000 -150.0000 37

#__ type_ start__ end____ width___ exp.time_
2 omega -118.00  -55.00   1.0000   30.0000
omega____ theta____ kappa____ phi______ frames
-      -64.0000  -50.0000  -30.0000 63

#__ type_ start__ end____ width___ exp.time_
3 omega   33.00   70.00   1.0000    8.0000
omega____ theta____ kappa____ phi______ frames
-        0.0000   77.0000  150.0000 37

#__ type_ start__ end____ width___ exp.time_
4 omega -112.00  -18.00   1.0000   14.0000
omega____ theta____ kappa____ phi______ frames
-      -55.0000  125.0000 -120.0000 94

#__ type_ start__ end____ width___ exp.time_
5 omega  -68.00   17.00   1.0000   14.0000
omega____ theta____ kappa____ phi______ frames
-      -55.0000   43.0000   87.0000 85

#__ type_ start__ end____ width___ exp.time_
6 omega -124.00  -25.00   1.0000   14.0000
omega____ theta____ kappa____ phi______ frames
-      -55.0000  -77.0000  120.0000 99

#__ type_ start__ end____ width___ exp.time_
7 omega  -82.00    0.00   1.0000   30.0000
omega____ theta____ kappa____ phi______ frames
-      -64.0000   50.0000  -90.0000 82

#__ type_ start__ end____ width___ exp.time_
8 omega   88.00  174.00   1.0000   30.0000
omega____ theta____ kappa____ phi______ frames
-      110.0000   50.0000  -60.0000 86

#__ type_ start__ end____ width___ exp.time_
9 omega   37.00   68.00   1.0000   30.0000
omega____ theta____ kappa____ phi______ frames
-      110.0000  -25.0000  -30.0000 31

#__ type_ start__ end____ width___ exp.time_
10 omega   44.00   71.00   1.0000   30.0000
omega____ theta____ kappa____ phi______ frames
-      110.0000  -25.0000   30.0000 27

#__ type_ start__ end____ width___ exp.time_
11 omega   37.00   64.00   1.0000   30.0000
omega____ theta____ kappa____ phi______ frames
-      110.0000  -25.0000    0.0000 27

#__ type_ start__ end____ width___ exp.time_
12 omega   47.00   74.00   1.0000   30.0000
omega____ theta____ kappa____ phi______ frames
-      110.0000  -50.0000   30.0000 27

#__ type_ start__ end____ width___ exp.time_
13 omega   87.00  178.00   1.0000   30.0000
omega____ theta____ kappa____ phi______ frames
-      110.0000   25.0000 -120.0000 91

#__ type_ start__ end____ width___ exp.time_
14 omega   37.00   71.00   1.0000   30.0000
omega____ theta____ kappa____ phi______ frames
-      110.0000  -25.0000  -90.0000 34

#__ type_ start__ end____ width___ exp.time_
15 omega   37.00   71.00   1.0000   30.0000
omega____ theta____ kappa____ phi______ frames
-      110.0000  -25.0000  -60.0000 34

#__ type_ start__ end____ width___ exp.time_
16 omega   42.00  107.00   1.0000   30.0000
omega____ theta____ kappa____ phi______ frames
-      110.0000  -90.0000   -7.0000 65

#__ type_ start__ end____ width___ exp.time_
17 omega   40.00   65.00   1.0000   30.0000
omega____ theta____ kappa____ phi______ frames
-      110.0000  -92.0000 -157.0000 25
;
_diffrn_measurement_device 'kappa diffractometer'
_diffrn_measurement_device_type 'multiwire proportional'
_diffrn_measurement_method 'phi and omega scans'
_diffrn_orient_matrix_UB_11 -0.1392754
_diffrn_orient_matrix_UB_12 -0.0476696
_diffrn_orient_matrix_UB_13 -0.0431616
_diffrn_orient_matrix_UB_21 -0.0091425
_diffrn_orient_matrix_UB_22 0.10414
_diffrn_orient_matrix_UB_23 -0.0094322
_diffrn_orient_matrix_UB_31 0.0644902
_diffrn_orient_matrix_UB_32 0.0006088
_diffrn_orient_matrix_UB_33 -0.0698971
_diffrn_radiation_monochromator graphite
_diffrn_radiation_probe x-ray
_diffrn_radiation_source 'Enhance Ultra (Cu) X-ray Source'
_diffrn_radiation_type CuK\a
_diffrn_radiation_wavelength 1.5418
_diffrn_reflns_av_R_equivalents 0.1467
_diffrn_reflns_av_sigmaI/netI 0.3245
_diffrn_reflns_limit_h_max 12
_diffrn_reflns_limit_h_min -12
_diffrn_reflns_limit_k_max 17
_diffrn_reflns_limit_k_min -16
_diffrn_reflns_limit_l_max 18
_diffrn_reflns_limit_l_min -22
_diffrn_reflns_number 13790
_diffrn_reflns_theta_full 66.50
_diffrn_reflns_theta_max 67.00
_diffrn_reflns_theta_min 3.29
_diffrn_source 'sealed X-ray tube'
_diffrn_source_target Cu
_exptl_absorpt_coefficient_mu 0.550
_exptl_absorpt_correction_T_max 1.0
_exptl_absorpt_correction_T_min 0.78026
_exptl_absorpt_correction_type multi-scan
_exptl_absorpt_process_details
;
CrysAlisPro, Oxford Diffraction Ltd.,
Version 1.171.33.66 (release 28-04-2010 CrysAlis171 .NET)
(compiled Apr 28 2010,14:27:37)
Empirical absorption correction using spherical harmonics,
implemented in SCALE3 ABSPACK scaling algorithm.
;
_exptl_crystal_colour green
_exptl_crystal_density_diffrn 1.239
_exptl_crystal_density_method 'not measured'
_exptl_crystal_description needle
_exptl_crystal_F_000 1056
_exptl_crystal_preparation Luminescent
_exptl_crystal_recrystallization_method 'solvent diffusion and evaporation'
_exptl_crystal_size_max 0.35
_exptl_crystal_size_mid 0.05
_exptl_crystal_size_min 0.02
_refine_diff_density_max 0.229
_refine_diff_density_min -0.209
_refine_diff_density_rms 0.045
_refine_ls_extinction_method none
_refine_ls_goodness_of_fit_ref 1.001
_refine_ls_hydrogen_treatment constr
_refine_ls_matrix_type full
_refine_ls_number_parameters 703
_refine_ls_number_reflns 8815
_refine_ls_number_restraints 36
_refine_ls_restrained_S_all 0.999
_refine_ls_R_factor_all 0.2160
_refine_ls_R_factor_gt 0.0606
_refine_ls_shift/su_max 0.000
_refine_ls_shift/su_mean 0.000
_refine_ls_structure_factor_coef Fsqd
_refine_ls_weighting_details
;
 calc 
 [0.00000+1.00000exp(4.70(sin\q/\l)^2^)]/ 
   [\s^2^(Fo^2^)+0.0000+0.0000*P+(0.0130P)^2^+0.0000sin\q/\l] 
 where P = 0.33333Fo^2^ + 0.66667Fc^2^ 
;
_refine_ls_weighting_scheme calc
_refine_ls_wR_factor_gt 0.1111
_refine_ls_wR_factor_ref 0.1574
_reflns_number_gt 2351
_reflns_number_total 8815
_reflns_threshold_expression >2sigma(I)
_cod_data_source_file J-Mater-Chem-C-2015-3-4903.cif
_cod_data_source_block 1
_cod_original_cell_volume 2683.4(9)
_cod_database_code 7234250

loop_
_space_group_symop_id
_space_group_symop_operation_xyz
1 'x, y, z'
2 '-x, -y, -z'

loop_
_atom_site_label
_atom_site_type_symbol
_atom_site_fract_x
_atom_site_fract_y
_atom_site_fract_z
_atom_site_U_iso_or_equiv
_atom_site_adp_type
_atom_site_occupancy
_atom_site_symmetry_multiplicity
_atom_site_calc_flag
_atom_site_refinement_flags
_atom_site_disorder_assembly
_atom_site_disorder_group
N1 N 0.6185(5) 0.8963(3) 0.6946(3) 0.0398(12) Uani 1 1 d . . .
N2 N 0.1233(4) 0.4348(3) 0.8155(2) 0.0388(12) Uani 1 1 d . . .
N3 N 0.3630(5) 0.5790(3) 0.2010(2) 0.0363(11) Uani 1 1 d . . .
N4 N -0.0611(4) 0.1164(3) 0.3359(2) 0.0385(12) Uani 1 1 d . . .
C1 C 0.3005(5) 0.5568(3) 0.4996(3) 0.0262(11) Uani 1 1 d . . .
C2 C 0.2155(5) 0.4746(4) 0.5223(3) 0.0264(11) Uani 1 1 d . . .
C11 C 0.3873(5) 0.6449(4) 0.5496(3) 0.0317(12) Uani 1 1 d D . .
C12 C 0.4471(5) 0.6351(4) 0.6173(3) 0.0305(12) Uani 1 1 d D . .
H12 H 0.4349 0.5706 0.6315 0.037 Uiso 1 1 calc R . .
C13 C 0.5243(5) 0.7185(4) 0.6643(3) 0.0320(12) Uani 1 1 d D . .
H13 H 0.5649 0.7109 0.7097 0.038 Uiso 1 1 calc R . .
C14 C 0.5401(5) 0.8123(4) 0.6434(3) 0.0314(12) Uani 1 1 d D . .
C15 C 0.4881(6) 0.8239(4) 0.5766(3) 0.0419(14) Uani 1 1 d D . .
H15 H 0.5046 0.8884 0.5616 0.050 Uiso 1 1 calc R . .
C16 C 0.4102(5) 0.7397(4) 0.5302(3) 0.0355(13) Uani 1 1 d D . .
H16 H 0.3725 0.7482 0.4843 0.043 Uiso 1 1 calc R . .
C21 C 0.1894(4) 0.4657(4) 0.5984(3) 0.0268(11) Uani 1 1 d D . .
C22 C 0.1892(4) 0.3795(4) 0.6302(3) 0.0308(12) Uani 1 1 d D . .
H22 H 0.2025 0.3262 0.6021 0.037 Uiso 1 1 calc R . .
C23 C 0.1702(5) 0.3706(4) 0.7008(3) 0.0343(13) Uani 1 1 d D . .
H23 H 0.1735 0.3123 0.7214 0.041 Uiso 1 1 calc R . .
C24 C 0.1464(5) 0.4462(4) 0.7424(3) 0.0298(12) Uani 1 1 d D . .
C25 C 0.1421(5) 0.5299(4) 0.7125(3) 0.0303(12) Uani 1 1 d D . .
H25 H 0.1236 0.5810 0.7404 0.036 Uiso 1 1 calc R . .
C26 C 0.1649(4) 0.5410(4) 0.6409(3) 0.0284(11) Uani 1 1 d D . .
H26 H 0.1637 0.6002 0.6211 0.034 Uiso 1 1 calc R . .
C31 C 0.3147(5) 0.5654(4) 0.4218(3) 0.0297(12) Uani 1 1 d D . .
C32 C 0.4428(5) 0.5918(4) 0.3998(3) 0.0333(12) Uani 1 1 d D . .
H32 H 0.5194 0.6058 0.4342 0.040 Uiso 1 1 calc R . .
C33 C 0.4570(5) 0.5972(4) 0.3272(3) 0.0357(13) Uani 1 1 d D . .
H33 H 0.5436 0.6139 0.3126 0.043 Uiso 1 1 calc R . .
C34 C 0.3483(5) 0.5790(4) 0.2766(3) 0.0327(12) Uani 1 1 d D . .
C35 C 0.2223(5) 0.5543(4) 0.2980(3) 0.0318(12) Uani 1 1 d D . .
H35 H 0.1462 0.5408 0.2633 0.038 Uiso 1 1 calc R . .
C36 C 0.2062(5) 0.5491(4) 0.3708(3) 0.0334(12) Uani 1 1 d D . .
H36 H 0.1194 0.5342 0.3851 0.040 Uiso 1 1 calc R . .
C41 C 0.1441(5) 0.3809(3) 0.4730(3) 0.0269(11) Uani 1 1 d D . .
C42 C 0.0083(5) 0.3321(4) 0.4757(3) 0.0346(13) Uani 1 1 d D . .
H42 H -0.0378 0.3592 0.5080 0.041 Uiso 1 1 calc R . .
C43 C -0.0597(5) 0.2451(4) 0.4320(3) 0.0357(13) Uani 1 1 d D . .
H43 H -0.1522 0.2136 0.4339 0.043 Uiso 1 1 calc R . .
C44 C 0.0065(5) 0.2037(4) 0.3856(3) 0.0324(12) Uani 1 1 d D . .
C45 C 0.1436(5) 0.2509(4) 0.3821(3) 0.0336(12) Uani 1 1 d D . .
H45 H 0.1898 0.2239 0.3498 0.040 Uiso 1 1 calc R . .
C46 C 0.2098(5) 0.3383(3) 0.4275(3) 0.0336(12) Uani 1 1 d D . .
H46 H 0.3028 0.3693 0.4269 0.040 Uiso 1 1 calc R . .
C51 C 0.5830(6) 0.8990(4) 0.7650(3) 0.0399(14) Uani 1 1 d D . .
C52 C 0.4506(6) 0.8708(4) 0.7786(3) 0.0494(16) Uani 1 1 d D . .
H52 H 0.3808 0.8474 0.7397 0.059 Uiso 1 1 calc R . .
C53 C 0.4201(7) 0.8765(5) 0.8481(4) 0.063(2) Uani 1 1 d D . .
H53 H 0.3293 0.8566 0.8566 0.076 Uiso 1 1 calc R . .
C54 C 0.5185(8) 0.9102(4) 0.9049(4) 0.065(2) Uani 1 1 d D . .
H54 H 0.4963 0.9147 0.9524 0.077 Uiso 1 1 calc R . .
C55 C 0.6505(8) 0.9379(4) 0.8927(3) 0.061(2) Uani 1 1 d D . .
H55 H 0.7196 0.9610 0.9319 0.073 Uiso 1 1 calc R . .
C56 C 0.6824(6) 0.9320(4) 0.8227(3) 0.0465(15) Uani 1 1 d D . .
H56 H 0.7733 0.9509 0.8146 0.056 Uiso 1 1 calc R . .
C61 C 0.6813(5) 0.9899(4) 0.6691(3) 0.0371(14) Uani 1 1 d D . .
C62 C 0.6238(5) 1.0633(4) 0.6713(3) 0.0405(14) Uani 1 1 d D . .
H62 H 0.5402 1.0516 0.6890 0.049 Uiso 1 1 calc R . .
C63 C 0.6861(6) 1.1544(4) 0.6480(3) 0.0469(15) Uani 1 1 d D . .
H63 H 0.6463 1.2053 0.6509 0.056 Uiso 1 1 calc R . .
C64 C 0.8059(6) 1.1714(4) 0.6205(3) 0.0439(15) Uani 1 1 d D . .
H64 H 0.8474 1.2328 0.6027 0.053 Uiso 1 1 calc R . .
C65 C 0.8634(7) 1.0993(5) 0.6191(4) 0.0568(18) Uani 1 1 d D . .
H65 H 0.9461 1.1114 0.6002 0.068 Uiso 1 1 calc R . .
C66 C 0.8062(6) 1.0088(5) 0.6442(3) 0.0553(18) Uani 1 1 d D . .
H66 H 0.8503 0.9604 0.6446 0.066 Uiso 1 1 calc R . .
C71 C 0.1574(6) 0.5207(4) 0.8671(3) 0.0411(14) Uani 1 1 d D . .
C72 C 0.0576(7) 0.5338(4) 0.9057(4) 0.0587(18) Uani 1 1 d D . .
H72 H -0.0316 0.4902 0.8945 0.070 Uiso 1 1 calc R . .
C73 C 0.0892(10) 0.6101(5) 0.9597(4) 0.088(3) Uani 1 1 d D . .
H73 H 0.0216 0.6192 0.9862 0.106 Uiso 1 1 calc R . .
C74 C 0.2184(10) 0.6737(5) 0.9758(4) 0.083(3) Uani 1 1 d D . .
H74 H 0.2396 0.7258 1.0139 0.100 Uiso 1 1 calc R . .
C75 C 0.3170(8) 0.6622(5) 0.9370(4) 0.071(2) Uani 1 1 d D . .
H75 H 0.4055 0.7070 0.9479 0.086 Uiso 1 1 calc R . .
C76 C 0.2871(6) 0.5847(4) 0.8814(3) 0.0518(16) Uani 1 1 d D . .
H76 H 0.3543 0.5764 0.8543 0.062 Uiso 1 1 calc R . .
C81 C 0.0666(5) 0.3416(4) 0.8398(3) 0.0332(13) Uani 1 1 d D . .
C82 C 0.1077(5) 0.3247(4) 0.9080(3) 0.0393(14) Uani 1 1 d D . .
H82 H 0.1762 0.3760 0.9376 0.047 Uiso 1 1 calc R . .
C83 C 0.0516(6) 0.2356(4) 0.9341(3) 0.0466(15) Uani 1 1 d D . .
H83 H 0.0818 0.2252 0.9810 0.056 Uiso 1 1 calc R . .
C84 C -0.0495(6) 0.1607(4) 0.8915(3) 0.0456(15) Uani 1 1 d D . .
H84 H -0.0903 0.0993 0.9096 0.055 Uiso 1 1 calc R . .
C85 C -0.0902(6) 0.1756(4) 0.8234(3) 0.0438(15) Uani 1 1 d D . .
H85 H -0.1581 0.1237 0.7940 0.053 Uiso 1 1 calc R . .
C86 C -0.0336(5) 0.2657(4) 0.7962(3) 0.0415(14) Uani 1 1 d D . .
H86 H -0.0626 0.2755 0.7489 0.050 Uiso 1 1 calc R . .
C91 C 0.3520(5) 0.4889(4) 0.1599(3) 0.0350(13) Uani 1 1 d D . .
C92 C 0.3758(5) 0.4902(4) 0.0871(3) 0.0402(14) Uani 1 1 d D . .
H92 H 0.3978 0.5504 0.0653 0.048 Uiso 1 1 calc R . .
C93 C 0.3660(6) 0.4015(5) 0.0491(3) 0.0542(18) Uani 1 1 d D . .
H93 H 0.3821 0.4016 0.0003 0.065 Uiso 1 1 calc R . .
C94 C 0.3346(7) 0.3141(5) 0.0781(4) 0.064(2) Uani 1 1 d D . .
H94 H 0.3316 0.2547 0.0506 0.077 Uiso 1 1 calc R . .
C95 C 0.3066(6) 0.3129(5) 0.1487(4) 0.0608(19) Uani 1 1 d D . .
H95 H 0.2795 0.2515 0.1688 0.073 Uiso 1 1 calc R . .
C96 C 0.3179(6) 0.4004(4) 0.1901(3) 0.0468(16) Uani 1 1 d D . .
H96 H 0.3024 0.3994 0.2389 0.056 Uiso 1 1 calc R . .
C101 C 0.4396(6) 0.6723(4) 0.1800(3) 0.0361(13) Uani 1 1 d D . .
C102 C 0.3857(6) 0.7466(4) 0.1751(3) 0.0455(15) Uani 1 1 d D . .
H10 H 0.2979 0.7359 0.1870 0.055 Uiso 1 1 calc R . .
C103 C 0.4550(7) 0.8372(4) 0.1535(3) 0.0530(17) Uani 1 1 d D . .
H10A H 0.4141 0.8873 0.1498 0.064 Uiso 1 1 calc R . .
C104 C 0.5839(6) 0.8549(4) 0.1371(3) 0.0508(17) Uani 1 1 d D . .
H10B H 0.6323 0.9169 0.1221 0.061 Uiso 1 1 calc R . .
C105 C 0.6408(6) 0.7811(5) 0.1428(4) 0.0546(17) Uani 1 1 d D . .
H10C H 0.7297 0.7929 0.1323 0.066 Uiso 1 1 calc R . .
C106 C 0.5711(6) 0.6900(4) 0.1636(3) 0.0428(14) Uani 1 1 d D . .
H10D H 0.6115 0.6396 0.1668 0.051 Uiso 1 1 calc R . .
C111 C -0.0581(5) 0.1247(4) 0.2617(3) 0.0338(13) Uani 1 1 d D . .
C112 C -0.0526(6) 0.2126(4) 0.2361(4) 0.0539(18) Uani 1 1 d D . .
H11 H -0.0497 0.2676 0.2686 0.065 Uiso 1 1 calc R . .
C113 C -0.0513(6) 0.2238(5) 0.1638(4) 0.070(2) Uani 1 1 d D . .
H11A H -0.0469 0.2859 0.1471 0.084 Uiso 1 1 calc R . .
C114 C -0.0566(6) 0.1429(6) 0.1155(4) 0.068(2) Uani 1 1 d D . .
H11B H -0.0593 0.1486 0.0655 0.081 Uiso 1 1 calc R . .
C115 C -0.0579(7) 0.0560(6) 0.1411(4) 0.065(2) Uani 1 1 d D . .
H11C H -0.0587 0.0015 0.1086 0.078 Uiso 1 1 calc R . .
C116 C -0.0582(6) 0.0452(5) 0.2148(3) 0.0497(16) Uani 1 1 d D . .
H11D H -0.0586 -0.0158 0.2322 0.060 Uiso 1 1 calc R . .
C121 C -0.1444(5) 0.0299(4) 0.3620(3) 0.0361(14) Uani 1 1 d D . .
C122 C -0.2522(5) -0.0374(4) 0.3157(3) 0.0442(15) Uani 1 1 d D . .
H12A H -0.2730 -0.0234 0.2682 0.053 Uiso 1 1 calc R . .
C123 C -0.3275(6) -0.1249(4) 0.3406(3) 0.0446(15) Uani 1 1 d D . .
H12B H -0.3969 -0.1724 0.3088 0.054 Uiso 1 1 calc R . .
C124 C -0.3033(6) -0.1436(4) 0.4101(3) 0.0490(16) Uani 1 1 d D . .
H12C H -0.3558 -0.2034 0.4264 0.059 Uiso 1 1 calc R . .
C125 C -0.2039(6) -0.0763(4) 0.4555(4) 0.0577(18) Uani 1 1 d D . .
H12D H -0.1898 -0.0879 0.5042 0.069 Uiso 1 1 calc R . .
C126 C -0.1227(6) 0.0092(5) 0.4317(4) 0.0530(17) Uani 1 1 d D . .
H12E H -0.0513 0.0542 0.4638 0.064 Uiso 1 1 calc R . .

loop_
_atom_site_aniso_label
_atom_site_aniso_U_11
_atom_site_aniso_U_22
_atom_site_aniso_U_33
_atom_site_aniso_U_23
_atom_site_aniso_U_13
_atom_site_aniso_U_12
N1 0.053(3) 0.024(2) 0.035(3) -0.002(2) 0.005(2) 0.003(2)
N2 0.053(3) 0.029(3) 0.027(3) 0.002(2) 0.009(2) 0.001(2)
N3 0.057(3) 0.029(2) 0.023(2) 0.0040(19) 0.006(2) 0.014(2)
N4 0.049(3) 0.029(3) 0.028(3) -0.004(2) 0.006(2) 0.000(2)
C1 0.028(3) 0.023(3) 0.026(3) -0.002(2) 0.001(2) 0.007(2)
C2 0.036(3) 0.025(3) 0.021(3) 0.000(2) 0.004(2) 0.015(2)
C11 0.034(3) 0.028(3) 0.033(3) 0.003(2) 0.000(2) 0.010(2)
C12 0.032(3) 0.023(3) 0.037(3) 0.008(2) 0.003(2) 0.008(2)
C13 0.037(3) 0.027(3) 0.031(3) 0.005(2) 0.004(2) 0.008(2)
C14 0.038(3) 0.022(3) 0.030(3) -0.002(2) 0.003(2) 0.006(2)
C15 0.062(4) 0.022(3) 0.040(3) 0.008(2) 0.007(3) 0.010(3)
C16 0.053(4) 0.029(3) 0.025(3) 0.004(2) -0.002(2) 0.015(3)
C21 0.023(3) 0.029(3) 0.025(3) 0.004(2) -0.002(2) 0.006(2)
C22 0.030(3) 0.029(3) 0.035(3) 0.004(2) 0.006(2) 0.011(2)
C23 0.039(3) 0.031(3) 0.036(3) 0.006(2) 0.007(2) 0.015(3)
C24 0.028(3) 0.033(3) 0.025(3) 0.008(2) 0.003(2) 0.006(2)
C25 0.030(3) 0.032(3) 0.029(3) 0.000(2) 0.002(2) 0.011(2)
C26 0.028(3) 0.030(3) 0.027(3) 0.007(2) 0.004(2) 0.008(2)
C31 0.039(3) 0.025(3) 0.025(3) 0.006(2) 0.008(2) 0.010(2)
C32 0.039(3) 0.029(3) 0.030(3) 0.009(2) 0.004(2) 0.007(2)
C33 0.036(3) 0.032(3) 0.040(3) 0.008(2) 0.009(2) 0.010(3)
C34 0.045(3) 0.030(3) 0.026(3) 0.004(2) 0.009(2) 0.015(3)
C35 0.039(3) 0.036(3) 0.018(3) 0.005(2) -0.005(2) 0.011(3)
C36 0.035(3) 0.030(3) 0.036(3) 0.010(2) 0.009(2) 0.009(2)
C41 0.033(3) 0.013(2) 0.029(3) 0.005(2) 0.002(2) 0.001(2)
C42 0.039(3) 0.029(3) 0.037(3) 0.003(2) 0.011(2) 0.010(2)
C43 0.029(3) 0.029(3) 0.045(3) 0.004(2) 0.003(2) 0.005(2)
C44 0.038(3) 0.023(3) 0.035(3) 0.004(2) -0.001(2) 0.010(2)
C45 0.047(3) 0.027(3) 0.029(3) -0.001(2) 0.016(2) 0.013(2)
C46 0.037(3) 0.024(3) 0.038(3) 0.003(2) 0.001(2) 0.008(2)
C51 0.055(4) 0.018(3) 0.043(4) 0.002(2) 0.011(3) 0.006(3)
C52 0.059(4) 0.044(4) 0.044(4) 0.001(3) 0.011(3) 0.015(3)
C53 0.071(5) 0.042(4) 0.069(5) 0.006(4) 0.034(4) 0.001(4)
C54 0.112(6) 0.033(4) 0.049(4) 0.010(3) 0.025(4) 0.017(4)
C55 0.099(6) 0.030(3) 0.042(4) 0.005(3) -0.006(4) 0.008(4)
C56 0.056(4) 0.031(3) 0.044(4) 0.008(3) 0.002(3) 0.002(3)
C61 0.046(4) 0.025(3) 0.034(3) -0.003(2) 0.003(3) 0.004(3)
C62 0.039(3) 0.039(3) 0.043(4) 0.005(3) 0.003(3) 0.013(3)
C63 0.056(4) 0.038(3) 0.050(4) 0.011(3) 0.003(3) 0.019(3)
C64 0.064(4) 0.023(3) 0.041(4) 0.009(2) 0.011(3) 0.007(3)
C65 0.079(5) 0.044(4) 0.054(4) 0.008(3) 0.027(4) 0.022(4)
C66 0.071(5) 0.041(4) 0.060(5) 0.006(3) 0.023(4) 0.022(3)
C71 0.059(4) 0.037(3) 0.028(3) 0.007(2) 0.008(3) 0.016(3)
C72 0.083(5) 0.038(4) 0.054(4) 0.009(3) 0.033(4) 0.011(3)
C73 0.169(9) 0.047(5) 0.066(5) 0.011(4) 0.067(6) 0.042(5)
C74 0.183(10) 0.052(5) 0.026(4) -0.005(3) -0.006(5) 0.061(6)
C75 0.099(6) 0.033(4) 0.066(5) -0.002(3) -0.032(4) 0.014(4)
C76 0.060(4) 0.042(4) 0.051(4) 0.007(3) 0.001(3) 0.016(3)
C81 0.045(3) 0.030(3) 0.024(3) 0.010(2) 0.007(2) 0.008(3)
C82 0.039(3) 0.038(3) 0.040(4) 0.011(3) 0.007(3) 0.009(3)
C83 0.064(4) 0.045(4) 0.042(4) 0.020(3) 0.008(3) 0.029(3)
C84 0.048(4) 0.039(3) 0.052(4) 0.014(3) 0.007(3) 0.014(3)
C85 0.042(4) 0.031(3) 0.051(4) 0.009(3) -0.001(3) 0.003(3)
C86 0.050(4) 0.031(3) 0.038(3) 0.012(3) 0.001(3) 0.004(3)
C91 0.045(3) 0.029(3) 0.034(3) 0.005(2) 0.001(2) 0.017(3)
C92 0.052(4) 0.039(3) 0.029(3) 0.004(2) -0.001(2) 0.015(3)
C93 0.059(4) 0.065(4) 0.035(4) -0.018(3) -0.003(3) 0.024(4)
C94 0.094(6) 0.048(4) 0.049(4) -0.013(3) -0.014(4) 0.031(4)
C95 0.081(5) 0.041(4) 0.057(5) -0.001(3) -0.007(4) 0.021(4)
C96 0.070(4) 0.033(3) 0.039(4) 0.003(3) 0.005(3) 0.019(3)
C101 0.051(4) 0.037(3) 0.026(3) 0.004(2) 0.004(2) 0.022(3)
C102 0.057(4) 0.039(3) 0.047(4) 0.009(3) 0.013(3) 0.022(3)
C103 0.076(5) 0.035(3) 0.051(4) 0.010(3) 0.009(3) 0.022(3)
C104 0.067(4) 0.031(3) 0.050(4) 0.012(3) 0.022(3) 0.004(3)
C105 0.054(4) 0.050(4) 0.055(4) 0.004(3) 0.014(3) 0.009(3)
C106 0.047(4) 0.038(3) 0.050(4) 0.008(3) 0.008(3) 0.022(3)
C111 0.036(3) 0.030(3) 0.033(3) 0.002(2) -0.002(2) 0.010(2)
C112 0.071(4) 0.035(3) 0.047(4) 0.009(3) -0.016(3) 0.010(3)
C113 0.085(6) 0.054(5) 0.053(5) 0.025(4) -0.012(4) 0.001(4)
C114 0.063(5) 0.091(6) 0.036(4) 0.027(4) 0.006(3) 0.001(4)
C115 0.066(5) 0.088(6) 0.038(4) -0.006(4) 0.010(3) 0.022(4)
C116 0.057(4) 0.051(4) 0.044(4) 0.003(3) 0.014(3) 0.021(3)
C121 0.039(3) 0.026(3) 0.037(3) 0.003(2) -0.010(3) 0.005(2)
C122 0.050(4) 0.033(3) 0.040(4) 0.000(3) -0.001(3) 0.004(3)
C123 0.039(3) 0.039(3) 0.044(4) 0.001(3) -0.005(3) 0.000(3)
C124 0.061(4) 0.025(3) 0.052(4) 0.005(3) 0.015(3) -0.001(3)
C125 0.080(5) 0.040(4) 0.043(4) 0.016(3) 0.009(3) 0.003(3)
C126 0.058(4) 0.042(4) 0.046(4) 0.014(3) 0.000(3) -0.002(3)

loop_
_atom_type_symbol
_atom_type_description
_atom_type_scat_dispersion_real
_atom_type_scat_dispersion_imag
_atom_type_scat_source
C C 0.0181 0.0091 'International Tables Vol C Tables 4.2.6.8 and 6.1.1.4'
H H 0.0000 0.0000 'International Tables Vol C Tables 4.2.6.8 and 6.1.1.4'
N N 0.0311 0.0180 'International Tables Vol C Tables 4.2.6.8 and 6.1.1.4'

loop_
_geom_angle_atom_site_label_1
_geom_angle_atom_site_label_2
_geom_angle_atom_site_label_3
_geom_angle
_geom_angle_site_symmetry_1
_geom_angle_site_symmetry_3
C1 C2 C21 124.0(4) . .
C1 C2 C41 122.7(5) . .
C2 C1 C11 123.3(5) . .
C2 C1 C31 121.9(4) . .
C11 C16 C15 121.6(5) . .
C12 C11 C1 122.3(5) . .
C13 C12 C11 121.5(5) . .
C13 C14 N1 116.7(5) . .
C14 C13 C12 118.7(5) . .
C14 C15 C16 119.6(5) . .
C15 C14 N1 122.3(5) . .
C15 C14 C13 121.0(5) . .
C16 C11 C1 120.1(5) . .
C16 C11 C12 117.6(5) . .
C21 C2 C41 113.2(5) . .
C21 C26 C25 120.5(5) . .
C22 C21 C2 120.2(5) . .
C22 C23 C24 120.3(5) . .
C23 C22 C21 121.6(5) . .
C23 C24 N2 119.7(5) . .
C24 N2 C71 119.9(5) . .
C24 C25 C26 120.7(5) . .
C25 C24 N2 120.8(5) . .
C25 C24 C23 119.5(5) . .
C26 C21 C2 122.4(5) . .
C26 C21 C22 117.3(5) . .
C31 C1 C11 114.8(5) . .
C31 C36 C35 120.7(5) . .
C32 C31 C1 119.3(5) . .
C33 C32 C31 119.7(5) . .
C33 C34 N3 120.9(5) . .
C33 C34 C35 119.3(5) . .
C34 C33 C32 121.3(5) . .
C34 C35 C36 120.3(5) . .
C35 C34 N3 119.7(5) . .
C36 C31 C1 122.1(5) . .
C36 C31 C32 118.7(5) . .
C41 C46 C45 122.0(5) . .
C42 C41 C2 119.5(5) . .
C42 C43 C44 120.2(5) . .
C43 C42 C41 121.0(5) . .
C43 C44 N4 122.6(5) . .
C43 C44 C45 120.1(4) . .
C45 C44 N4 117.2(5) . .
C46 C41 C2 122.0(5) . .
C46 C41 C42 118.4(4) . .
C46 C45 C44 118.3(5) . .
C51 N1 C14 117.6(5) . .
C51 N1 C61 116.9(4) . .
C51 C56 C55 120.7(6) . .
C52 C51 N1 122.3(6) . .
C53 C52 C51 120.5(6) . .
C53 C54 C55 119.5(7) . .
C54 C53 C52 120.9(7) . .
C54 C55 C56 119.9(7) . .
C56 C51 N1 119.4(6) . .
C56 C51 C52 118.4(6) . .
C61 N1 C14 119.2(5) . .
C61 C62 C63 120.8(6) . .
C62 C61 N1 120.9(5) . .
C62 C61 C66 119.2(6) . .
C64 C63 C62 120.1(6) . .
C64 C65 C66 122.3(6) . .
C65 C64 C63 119.1(6) . .
C65 C66 C61 118.5(6) . .
C66 C61 N1 119.8(5) . .
C71 C76 C75 118.4(6) . .
C72 C71 N2 117.9(6) . .
C72 C73 C74 120.4(7) . .
C73 C72 C71 119.5(7) . .
C73 C74 C75 120.4(6) . .
C74 C75 C76 120.3(7) . .
C76 C71 N2 120.9(5) . .
C76 C71 C72 121.1(6) . .
C81 N2 C24 122.8(4) . .
C81 N2 C71 117.3(5) . .
C82 C81 N2 120.0(5) . .
C82 C81 C86 119.2(6) . .
C82 C83 C84 119.7(6) . .
C83 C82 C81 121.4(6) . .
C84 C85 C86 121.1(6) . .
C85 C84 C83 119.7(6) . .
C85 C86 C81 118.9(6) . .
C86 C81 N2 120.8(5) . .
C91 N3 C34 119.5(5) . .
C91 N3 C101 120.4(5) . .
C91 C96 C95 119.5(6) . .
C92 C91 N3 119.4(5) . .
C93 C92 C91 117.9(6) . .
C93 C94 C95 118.9(6) . .
C94 C93 C92 122.9(7) . .
C96 C91 N3 120.5(5) . .
C96 C91 C92 120.1(5) . .
C96 C95 C94 120.7(7) . .
C101 N3 C34 115.2(4) . .
C101 C102 C103 122.0(6) . .
C102 C101 N3 119.9(5) . .
C102 C101 C106 118.3(6) . .
C102 C103 C104 119.9(6) . .
C104 C105 C106 121.3(6) . .
C105 C104 C103 118.8(6) . .
C105 C106 C101 119.7(6) . .
C106 C101 N3 121.7(5) . .
C111 N4 C44 118.2(5) . .
C111 N4 C121 122.0(4) . .
C111 C112 C113 121.6(7) . .
C111 C116 C115 119.1(7) . .
C112 C111 N4 119.7(5) . .
C112 C111 C116 119.5(6) . .
C112 C113 C114 119.4(7) . .
C114 C115 C116 121.2(7) . .
C115 C114 C113 119.1(7) . .
C116 C111 N4 120.9(6) . .
C121 N4 C44 119.0(5) . .
C121 C126 C125 120.8(6) . .
C122 C121 N4 119.5(5) . .
C123 C122 C121 118.9(6) . .
C124 C123 C122 121.2(6) . .
C124 C125 C126 120.9(7) . .
C125 C124 C123 119.6(6) . .
C126 C121 N4 122.0(5) . .
C126 C121 C122 118.5(6) . .

loop_
_geom_bond_atom_site_label_1
_geom_bond_atom_site_label_2
_geom_bond_distance
_geom_bond_site_symmetry_2
N1 C14 1.452(6) .
N1 C51 1.414(7) .
N1 C61 1.432(7) .
N2 C24 1.432(7) .
N2 C71 1.433(7) .
N2 C81 1.405(7) .
N3 C34 1.447(6) .
N3 C91 1.417(6) .
N3 C101 1.430(7) .
N4 C44 1.443(6) .
N4 C111 1.412(7) .
N4 C121 1.425(7) .
C1 C2 1.361(7) .
C1 C11 1.500(6) .
C1 C31 1.497(7) .
C2 C21 1.493(7) .
C2 C41 1.505(6) .
C11 C12 1.406(7) .
C11 C16 1.379(7) .
C12 C13 1.401(7) .
C13 C14 1.386(7) .
C14 C15 1.368(8) .
C15 C16 1.405(7) .
C21 C22 1.405(7) .
C21 C26 1.397(6) .
C22 C23 1.373(7) .
C23 C24 1.390(6) .
C24 C25 1.368(7) .
C25 C26 1.404(7) .
C31 C32 1.407(7) .
C31 C36 1.378(7) .
C32 C33 1.393(7) .
C33 C34 1.370(7) .
C34 C35 1.383(7) .
C35 C36 1.400(7) .
C41 C42 1.400(6) .
C41 C46 1.378(6) .
C42 C43 1.382(7) .
C43 C44 1.383(7) .
C44 C45 1.411(7) .
C45 C46 1.399(7) .
C51 C52 1.392(7) .
C51 C56 1.383(8) .
C52 C53 1.383(9) .
C53 C54 1.365(9) .
C54 C55 1.382(9) .
C55 C56 1.394(8) .
C61 C62 1.369(7) .
C61 C66 1.404(7) .
C62 C63 1.383(8) .
C63 C64 1.380(7) .
C64 C65 1.352(8) .
C65 C66 1.382(8) .
C71 C72 1.394(8) .
C71 C76 1.381(7) .
C72 C73 1.368(9) .
C73 C74 1.378(11) .
C74 C75 1.378(10) .
C75 C76 1.401(8) .
C81 C82 1.379(7) .
C81 C86 1.399(7) .
C82 C83 1.371(8) .
C83 C84 1.388(8) .
C84 C85 1.367(8) .
C85 C86 1.393(8) .
C91 C92 1.417(8) .
C91 C96 1.380(8) .
C92 C93 1.376(7) .
C93 C94 1.355(9) .
C94 C95 1.390(9) .
C95 C96 1.388(7) .
C101 C102 1.360(7) .
C101 C106 1.409(7) .
C102 C103 1.383(8) .
C103 C104 1.384(8) .
C104 C105 1.375(8) .
C105 C106 1.382(8) .
C111 C112 1.362(8) .
C111 C116 1.385(7) .
C112 C113 1.382(9) .
C113 C114 1.399(10) .
C114 C115 1.358(10) .
C115 C116 1.408(9) .
C121 C122 1.411(7) .
C121 C126 1.380(8) .
C122 C123 1.395(8) .
C123 C124 1.372(9) .
C124 C125 1.355(8) .
C125 C126 1.387(8) .

loop_
_geom_torsion_atom_site_label_1
_geom_torsion_atom_site_label_2
_geom_torsion_atom_site_label_3
_geom_torsion_atom_site_label_4
_geom_torsion
_geom_torsion_site_symmetry_1
_geom_torsion_site_symmetry_2
_geom_torsion_site_symmetry_3
_geom_torsion_site_symmetry_4
N1 C14 C15 C16 -178.4(5) . . . .
N1 C51 C52 C53 -178.7(6) . . . .
N1 C51 C56 C55 178.4(5) . . . .
N1 C61 C62 C63 178.7(5) . . . .
N1 C61 C66 C65 179.2(5) . . . .
N2 C24 C25 C26 179.9(5) . . . .
N2 C71 C72 C73 174.3(6) . . . .
N2 C71 C76 C75 -174.2(6) . . . .
N2 C81 C82 C83 178.1(5) . . . .
N2 C81 C86 C85 -177.9(5) . . . .
N3 C34 C35 C36 176.8(5) . . . .
N3 C91 C92 C93 179.1(5) . . . .
N3 C91 C96 C95 179.5(5) . . . .
N3 C101 C102 C103 -178.5(5) . . . .
N3 C101 C106 C105 179.4(5) . . . .
N4 C44 C45 C46 177.0(5) . . . .
N4 C111 C112 C113 -179.1(6) . . . .
N4 C111 C116 C115 178.7(5) . . . .
N4 C121 C122 C123 175.9(5) . . . .
N4 C121 C126 C125 -178.9(6) . . . .
C1 C2 C21 C22 -133.9(5) . . . .
C1 C2 C21 C26 45.9(7) . . . .
C1 C2 C41 C42 -135.4(5) . . . .
C1 C2 C41 C46 47.9(7) . . . .
C1 C11 C12 C13 -177.8(5) . . . .
C1 C11 C16 C15 178.3(5) . . . .
C1 C31 C32 C33 178.2(5) . . . .
C1 C31 C36 C35 -177.7(5) . . . .
C2 C1 C11 C12 36.5(7) . . . .
C2 C1 C11 C16 -143.0(5) . . . .
C2 C1 C31 C32 -128.5(5) . . . .
C2 C1 C31 C36 52.0(7) . . . .
C2 C21 C22 C23 177.6(5) . . . .
C2 C21 C26 C25 -179.4(5) . . . .
C2 C41 C42 C43 -179.0(5) . . . .
C2 C41 C46 C45 179.5(5) . . . .
C11 C1 C2 C21 5.7(8) . . . .
C11 C1 C2 C41 -170.7(5) . . . .
C11 C1 C31 C32 51.1(7) . . . .
C11 C1 C31 C36 -128.4(5) . . . .
C11 C12 C13 C14 0.7(8) . . . .
C12 C11 C16 C15 -1.3(8) . . . .
C12 C13 C14 N1 178.7(5) . . . .
C12 C13 C14 C15 -3.7(8) . . . .
C13 C14 C15 C16 4.2(8) . . . .
C14 N1 C51 C52 -40.1(8) . . . .
C14 N1 C51 C56 140.8(5) . . . .
C14 N1 C61 C62 98.3(6) . . . .
C14 N1 C61 C66 -84.4(7) . . . .
C14 C15 C16 C11 -1.6(8) . . . .
C16 C11 C12 C13 1.7(8) . . . .
C21 C2 C41 C42 47.9(7) . . . .
C21 C2 C41 C46 -128.8(5) . . . .
C21 C22 C23 C24 2.0(7) . . . .
C22 C21 C26 C25 0.4(7) . . . .
C22 C23 C24 N2 178.4(5) . . . .
C22 C23 C24 C25 -0.1(7) . . . .
C23 C24 C25 C26 -1.6(7) . . . .
C24 N2 C71 C72 124.6(6) . . . .
C24 N2 C71 C76 -59.6(8) . . . .
C24 N2 C81 C82 145.1(5) . . . .
C24 N2 C81 C86 -36.3(8) . . . .
C24 C25 C26 C21 1.4(7) . . . .
C26 C21 C22 C23 -2.2(7) . . . .
C31 C1 C2 C21 -174.8(5) . . . .
C31 C1 C2 C41 8.8(7) . . . .
C31 C1 C11 C12 -143.1(5) . . . .
C31 C1 C11 C16 37.4(7) . . . .
C31 C32 C33 C34 1.1(8) . . . .
C32 C31 C36 C35 2.8(8) . . . .
C32 C33 C34 N3 -176.3(5) . . . .
C32 C33 C34 C35 -0.3(8) . . . .
C33 C34 C35 C36 0.7(7) . . . .
C34 N3 C91 C92 -175.5(5) . . . .
C34 N3 C91 C96 4.7(8) . . . .
C34 N3 C101 C102 -75.1(7) . . . .
C34 N3 C101 C106 105.1(6) . . . .
C34 C35 C36 C31 -2.0(8) . . . .
C36 C31 C32 C33 -2.3(7) . . . .
C41 C2 C21 C22 42.8(6) . . . .
C41 C2 C21 C26 -137.4(5) . . . .
C41 C42 C43 C44 1.2(9) . . . .
C42 C41 C46 C45 2.8(7) . . . .
C42 C43 C44 N4 -176.3(6) . . . .
C42 C43 C44 C45 -0.7(8) . . . .
C43 C44 C45 C46 1.2(8) . . . .
C44 N4 C111 C112 -31.0(8) . . . .
C44 N4 C111 C116 147.9(5) . . . .
C44 N4 C121 C122 152.6(5) . . . .
C44 N4 C121 C126 -27.8(8) . . . .
C44 C45 C46 C41 -2.3(8) . . . .
C46 C41 C42 C43 -2.2(8) . . . .
C51 N1 C14 C13 -52.3(7) . . . .
C51 N1 C14 C15 130.2(6) . . . .
C51 N1 C61 C62 -53.2(7) . . . .
C51 N1 C61 C66 124.1(6) . . . .
C51 C52 C53 C54 0.3(10) . . . .
C52 C51 C56 C55 -0.8(8) . . . .
C52 C53 C54 C55 -0.8(10) . . . .
C53 C54 C55 C56 0.5(10) . . . .
C54 C55 C56 C51 0.3(9) . . . .
C56 C51 C52 C53 0.5(8) . . . .
C61 N1 C14 C13 156.4(5) . . . .
C61 N1 C14 C15 -21.2(8) . . . .
C61 N1 C51 C52 111.9(6) . . . .
C61 N1 C51 C56 -67.2(7) . . . .
C61 C62 C63 C64 1.6(9) . . . .
C62 C61 C66 C65 -3.4(8) . . . .
C62 C63 C64 C65 -2.4(9) . . . .
C63 C64 C65 C66 0.2(10) . . . .
C64 C65 C66 C61 2.7(10) . . . .
C66 C61 C62 C63 1.3(8) . . . .
C71 N2 C24 C23 151.9(5) . . . .
C71 N2 C24 C25 -29.6(8) . . . .
C71 N2 C81 C82 -35.4(8) . . . .
C71 N2 C81 C86 143.2(5) . . . .
C71 C72 C73 C74 0.2(11) . . . .
C72 C71 C76 C75 1.4(9) . . . .
C72 C73 C74 C75 1.0(12) . . . .
C73 C74 C75 C76 -1.0(11) . . . .
C74 C75 C76 C71 -0.2(10) . . . .
C76 C71 C72 C73 -1.5(9) . . . .
C81 N2 C24 C23 -28.6(8) . . . .
C81 N2 C24 C25 149.8(5) . . . .
C81 N2 C71 C72 -54.9(7) . . . .
C81 N2 C71 C76 121.0(6) . . . .
C81 C82 C83 C84 -0.6(8) . . . .
C82 C81 C86 C85 0.8(8) . . . .
C82 C83 C84 C85 1.5(8) . . . .
C83 C84 C85 C86 -1.3(9) . . . .
C84 C85 C86 C81 0.1(9) . . . .
C86 C81 C82 C83 -0.5(8) . . . .
C91 N3 C34 C33 91.5(6) . . . .
C91 N3 C34 C35 -84.5(6) . . . .
C91 N3 C101 C102 129.9(5) . . . .
C91 N3 C101 C106 -49.9(7) . . . .
C91 C92 C93 C94 0.2(8) . . . .
C92 C91 C96 C95 -0.3(9) . . . .
C92 C93 C94 C95 2.1(10) . . . .
C93 C94 C95 C96 -3.5(11) . . . .
C94 C95 C96 C91 2.7(10) . . . .
C96 C91 C92 C93 -1.1(8) . . . .
C101 N3 C34 C33 -63.8(7) . . . .
C101 N3 C34 C35 120.2(5) . . . .
C101 N3 C91 C92 -21.6(7) . . . .
C101 N3 C91 C96 158.6(5) . . . .
C101 C102 C103 C104 -1.1(9) . . . .
C102 C101 C106 C105 -0.4(8) . . . .
C102 C103 C104 C105 0.0(10) . . . .
C103 C104 C105 C106 0.9(10) . . . .
C104 C105 C106 C101 -0.7(9) . . . .
C106 C101 C102 C103 1.3(8) . . . .
C111 N4 C44 C43 118.8(6) . . . .
C111 N4 C44 C45 -56.9(7) . . . .
C111 N4 C121 C122 -17.6(8) . . . .
C111 N4 C121 C126 162.0(5) . . . .
C111 C112 C113 C114 0.4(10) . . . .
C112 C111 C116 C115 -2.4(9) . . . .
C112 C113 C114 C115 -2.4(11) . . . .
C113 C114 C115 C116 2.0(11) . . . .
C114 C115 C116 C111 0.4(10) . . . .
C116 C111 C112 C113 2.0(9) . . . .
C121 N4 C44 C43 -51.8(8) . . . .
C121 N4 C44 C45 132.5(5) . . . .
C121 N4 C111 C112 139.3(5) . . . .
C121 N4 C111 C116 -41.9(8) . . . .
C121 C122 C123 C124 3.7(9) . . . .
C122 C121 C126 C125 0.7(8) . . . .
C122 C123 C124 C125 -0.4(10) . . . .
C123 C124 C125 C126 -2.8(10) . . . .
C124 C125 C126 C121 2.6(10) . . . .
C126 C121 C122 C123 -3.8(8) . . . .
